data_4304592
loop_
_publ_author_name
'Chelladurai Ganesamoorthy'
'Maravanji S. Balakrishna'
'Joel T. Mague'
'Heikki M. Tuononen'

_publ_section_title
;
Bi-, Tetra-, and Hexanuclear AuI and Binuclear AgI Complexes and
AgI Coordination Polymers Containing Phenylaminobis(phosphonite),
PhN{P(OC6H4OMe-o)2}2, and Pyridyl Ligands
;
_journal_name_full 'Inorganic Chemistry'
_journal_page_first 2764
_journal_page_last 2776
_journal_paper_doi 10.1021/ic702133f
_journal_volume 47
_journal_year 2008
_chemical_formula_moiety 'C55.75 H52.50 Au2 Cl5.50 N5 O16 P2'
_chemical_formula_sum 'C55.75 H52.5 Au2 Cl5.5 N5 O16 P2'
_chemical_formula_weight 1699.38
_chemical_name_systematic
;
{\m-(Bis(bis(o-methoxyphenoxy)phosphino-1\kP:2\kP')
phenylamine)bis(2,2'-bipyridyl)-1\k^2^N,N';2\k^2^N,N'
digold(I)} perchlorate Dichloromethane Solvate 
;
_space_group_IT_number 14
_symmetry_cell_setting monoclinic
_symmetry_space_group_name_Hall '-P 2yn'
_symmetry_space_group_name_H-M 'P 1 21/n 1'
_atom_sites_solution_hydrogens geom
_atom_sites_solution_primary direct
_atom_sites_solution_secondary difmap
_audit_creation_method SHELXL-97
_cell_angle_alpha 90.00
_cell_angle_beta 106.233(1)
_cell_angle_gamma 90.00
_cell_formula_units_Z 4
_cell_length_a 12.6281(7)
_cell_length_b 23.964(1)
_cell_length_c 21.555(1)
_cell_measurement_reflns_used 9939
_cell_measurement_temperature 100(2)
_cell_measurement_theta_max 26.66
_cell_measurement_theta_min 2.17
_cell_volume 6262.9(5)
_computing_cell_refinement 'Bruker APEX2 (Bruker-AXS, 2006)'
_computing_data_collection 'Bruker APEX2 (Bruker-AXS, 2006)'
_computing_data_reduction 'Bruker SAINT+ (Bruker-AXS, 2006a)'
_computing_molecular_graphics 'Bruker APEX2 (Bruker-AXS, 2006)'
_computing_publication_material 'Bruker APEX2 (Bruker-AXS, 2006)'
_computing_structure_refinement 'SHELXL-97 (Sheldrick, 1997)'
_computing_structure_solution 'SHELXS-97 (Sheldrick, 1997)'
_diffrn_ambient_temperature 100(2)
_diffrn_measured_fraction_theta_full 0.998
_diffrn_measured_fraction_theta_max 0.998
_diffrn_measurement_device_type 'Bruker-AXS Smart APEX CCD area detector'
_diffrn_measurement_method 'phi and omega scans'
_diffrn_radiation_monochromator graphite
_diffrn_radiation_source 'fine-focus sealed tube'
_diffrn_radiation_type MoK\a
_diffrn_radiation_wavelength 0.71073
_diffrn_reflns_av_R_equivalents 0.0530
_diffrn_reflns_av_sigmaI/netI 0.0346
_diffrn_reflns_limit_h_max 16
_diffrn_reflns_limit_h_min -16
_diffrn_reflns_limit_k_max 31
_diffrn_reflns_limit_k_min -30
_diffrn_reflns_limit_l_max 28
_diffrn_reflns_limit_l_min -28
_diffrn_reflns_number 104087
_diffrn_reflns_theta_full 27.54
_diffrn_reflns_theta_max 27.54
_diffrn_reflns_theta_min 2.14
_exptl_absorpt_coefficient_mu 5.035
_exptl_absorpt_correction_T_max 0.6888
_exptl_absorpt_correction_T_min 0.4822
_exptl_absorpt_correction_type multi-scan
_exptl_absorpt_process_details 'SADABS (Sheldrick, 2004)'
_exptl_crystal_colour clear
_exptl_crystal_density_diffrn 1.802
_exptl_crystal_density_method 'not measured'
_exptl_crystal_description Column
_exptl_crystal_F_000 3326
_exptl_crystal_size_max 0.20
_exptl_crystal_size_mid 0.09
_exptl_crystal_size_min 0.08
_refine_diff_density_max 2.459
_refine_diff_density_min -1.585
_refine_diff_density_rms 0.146
_refine_ls_extinction_method none
_refine_ls_goodness_of_fit_ref 1.057
_refine_ls_hydrogen_treatment constr
_refine_ls_matrix_type full
_refine_ls_number_parameters 803
_refine_ls_number_reflns 14413
_refine_ls_number_restraints 34
_refine_ls_restrained_S_all 1.059
_refine_ls_R_factor_all 0.0587
_refine_ls_R_factor_gt 0.0411
_refine_ls_shift/su_max 0.003
_refine_ls_shift/su_mean 0.000
_refine_ls_structure_factor_coef Fsqd
_refine_ls_weighting_details 'calc w=1/[\s^2^(Fo^2^)+(0.0453P)^2^+33.6470P] where P=(Fo^2^+2Fc^2^)/3'
_refine_ls_weighting_scheme calc
_refine_ls_wR_factor_gt 0.1010
_refine_ls_wR_factor_ref 0.1109
_reflns_number_gt 11473
_reflns_number_total 14413
_reflns_threshold_expression >2\s(I)
_cod_data_source_file ic702133f-file001_6.cif
_cod_data_source_block msb318b_0m
_cod_depositor_comments
;
 Replacing the "\K" substring with the "\k" substring in the
 values of the _chemical_name_common and _chemical_name_systematic
 data items.

 Antanas Vaitkus,
 2017-03-29

The following automatic conversions were performed:
'_symmetry_cell_setting' value 'Monoclinic' changed to 'monoclinic'
according to '/home/saulius/struct/CIF-dictionaries/cif_core.dic'
dictionary named 'cif_core.dic' version 2.4.1 from 2010-06-29.

Automatic conversion script
Id: cif_fix_enum 1527 2010-12-29 10:47:43Z saulius 
;
_cod_original_cell_volume 6263.0(6)
_cod_original_formula_sum 'C55.75 H52.50 Au2 Cl5.50 N5 O16 P2'
_cod_database_code 4304592

loop_
_symmetry_equiv_pos_as_xyz
'x, y, z'
'-x+1/2, y+1/2, -z+1/2'
'-x, -y, -z'
'x-1/2, -y-1/2, z-1/2'

loop_
_atom_site_label
_atom_site_type_symbol
_atom_site_fract_x
_atom_site_fract_y
_atom_site_fract_z
_atom_site_U_iso_or_equiv
_atom_site_adp_type
_atom_site_occupancy
_atom_site_symmetry_multiplicity
_atom_site_calc_flag
_atom_site_refinement_flags
_atom_site_disorder_assembly
_atom_site_disorder_group
Au1 Au 0.127424(18) 0.298458(9) 0.752374(11) 0.02635(6) Uani 1 1 d . . .
Au2 Au 0.26094(2) 0.211804(9) 0.846378(11) 0.03374(7) Uani 1 1 d . . .
P1 P 0.04080(11) 0.22784(6) 0.69756(7) 0.0227(3) Uani 1 1 d . . .
P2 P 0.21294(12) 0.14943(6) 0.77087(7) 0.0272(3) Uani 1 1 d . . .
O1 O 0.0180(3) 0.22846(16) 0.62099(18) 0.0259(8) Uani 1 1 d . . .
O2 O 0.1359(4) 0.23880(18) 0.5413(2) 0.0396(10) Uani 1 1 d . . .
O3 O -0.0844(3) 0.21986(16) 0.70090(19) 0.0275(8) Uani 1 1 d . . .
O5 O 0.3045(3) 0.13323(17) 0.7354(2) 0.0360(10) Uani 1 1 d . . .
O6 O 0.5082(4) 0.1323(2) 0.8119(2) 0.0437(11) Uani 1 1 d . . .
O7 O 0.1801(3) 0.08829(16) 0.78724(19) 0.0299(9) Uani 1 1 d . . .
O8 O 0.1269(5) 0.0756(2) 0.8956(3) 0.0572(14) Uani 1 1 d . . .
N1 N 0.0978(4) 0.16393(18) 0.7114(2) 0.0231(9) Uani 1 1 d . . .
N2 N 0.2365(4) 0.3714(2) 0.7472(2) 0.0310(11) Uani 1 1 d . . .
N3 N 0.1337(4) 0.3540(2) 0.8375(2) 0.0297(11) Uani 1 1 d . . .
N4 N 0.3793(5) 0.2839(2) 0.8748(3) 0.0403(13) Uani 1 1 d . . .
N5 N 0.2470(5) 0.2433(2) 0.9414(3) 0.0401(13) Uani 1 1 d . . .
C1 C 0.0018(5) 0.2771(2) 0.5832(3) 0.0289(12) Uani 1 1 d . . .
C2 C -0.0749(5) 0.3175(3) 0.5874(3) 0.0368(14) Uani 1 1 d . . .
H2 H -0.1140 0.3149 0.6191 0.044 Uiso 1 1 calc R . .
C3 C -0.0929(6) 0.3619(3) 0.5438(4) 0.0465(17) Uani 1 1 d . . .
H3 H -0.1444 0.3902 0.5460 0.056 Uiso 1 1 calc R . .
C4 C -0.0368(7) 0.3650(3) 0.4977(4) 0.0491(18) Uani 1 1 d . . .
H4 H -0.0515 0.3948 0.4675 0.059 Uiso 1 1 calc R . .
C5 C 0.0406(7) 0.3251(3) 0.4948(3) 0.0458(17) Uani 1 1 d . . .
H5 H 0.0795 0.3279 0.4630 0.055 Uiso 1 1 calc R . .
C6 C 0.0621(5) 0.2805(2) 0.5389(3) 0.0339(13) Uani 1 1 d . . .
C7 C 0.1980(6) 0.2407(3) 0.4947(4) 0.0478(18) Uani 1 1 d . . .
H7A H 0.1480 0.2358 0.4512 0.072 Uiso 1 1 calc R . .
H7B H 0.2529 0.2106 0.5037 0.072 Uiso 1 1 calc R . .
H7C H 0.2354 0.2768 0.4974 0.072 Uiso 1 1 calc R . .
C8 C -0.1083(5) 0.2302(3) 0.7602(3) 0.0357(14) Uani 1 1 d . A .
C9 C -0.0789(6) 0.1915(3) 0.8097(3) 0.0447(17) Uani 1 1 d . . .
H9 H -0.0420 0.1580 0.8043 0.054 Uiso 1 1 calc R . .
C10 C -0.1040(7) 0.2022(4) 0.8669(4) 0.061(2) Uani 1 1 d . . .
H10 H -0.0853 0.1757 0.9009 0.073 Uiso 1 1 calc R . .
C11 C -0.1554(7) 0.2505(5) 0.8747(5) 0.067(3) Uani 1 1 d . . .
H11 H -0.1695 0.2576 0.9150 0.080 Uiso 1 1 calc R . .
C12 C -0.1873(7) 0.2891(4) 0.8263(5) 0.064(3) Uani 1 1 d . A .
H12 H -0.2247 0.3222 0.8325 0.077 Uiso 1 1 calc R . .
C13 C -0.1634(6) 0.2787(3) 0.7666(4) 0.0516(19) Uani 1 1 d D . .
O4 O -0.1767(15) 0.3177(6) 0.7218(9) 0.051(3) Uani 0.48(3) 1 d PDU A 1
C14 C -0.223(2) 0.3708(7) 0.7338(14) 0.073(4) Uani 0.48(3) 1 d PDU A 1
H14A H -0.2266 0.3961 0.6975 0.109 Uiso 0.48(3) 1 calc PR A 1
H14B H -0.1753 0.3873 0.7736 0.109 Uiso 0.48(3) 1 calc PR A 1
H14C H -0.2968 0.3649 0.7385 0.109 Uiso 0.48(3) 1 calc PR A 1
O4A O -0.1995(14) 0.3071(6) 0.7069(7) 0.051(3) Uani 0.52(3) 1 d PDU A 2
C14A C -0.2586(19) 0.3586(8) 0.7069(12) 0.073(4) Uani 0.52(3) 1 d PDU A 2
H14D H -0.2792 0.3746 0.6634 0.109 Uiso 0.52(3) 1 calc PR A 2
H14E H -0.2115 0.3850 0.7371 0.109 Uiso 0.52(3) 1 calc PR A 2
H14F H -0.3253 0.3512 0.7203 0.109 Uiso 0.52(3) 1 calc PR A 2
C15 C 0.3796(5) 0.1729(3) 0.7234(4) 0.0397(15) Uani 1 1 d . . .
C16 C 0.3484(6) 0.2099(3) 0.6738(4) 0.054(2) Uani 1 1 d . . .
H16 H 0.2734 0.2120 0.6489 0.065 Uiso 1 1 calc R . .
C17 C 0.4270(7) 0.2447(4) 0.6596(5) 0.065(2) Uani 1 1 d . . .
H17 H 0.4066 0.2703 0.6246 0.078 Uiso 1 1 calc R . .
C18 C 0.5367(7) 0.2413(4) 0.6979(5) 0.063(2) Uani 1 1 d . . .
H18 H 0.5910 0.2648 0.6887 0.076 Uiso 1 1 calc R . .
C19 C 0.5663(6) 0.2044(3) 0.7485(4) 0.0508(19) Uani 1 1 d . . .
H19 H 0.6409 0.2027 0.7742 0.061 Uiso 1 1 calc R . .
C20 C 0.4886(5) 0.1698(3) 0.7624(4) 0.0416(15) Uani 1 1 d . . .
C21 C 0.6214(6) 0.1240(3) 0.8481(4) 0.0494(18) Uani 1 1 d . . .
H21A H 0.6638 0.1113 0.8190 0.074 Uiso 1 1 calc R . .
H21B H 0.6254 0.0959 0.8817 0.074 Uiso 1 1 calc R . .
H21C H 0.6521 0.1593 0.8683 0.074 Uiso 1 1 calc R . .
C22 C 0.2494(6) 0.0569(2) 0.8385(3) 0.0376(15) Uani 1 1 d . . .
C23 C 0.3437(6) 0.0305(3) 0.8280(4) 0.0495(19) Uani 1 1 d . . .
H23 H 0.3642 0.0359 0.7892 0.059 Uiso 1 1 calc R . .
C24 C 0.4052(7) -0.0041(4) 0.8777(5) 0.067(3) Uani 1 1 d . . .
H24 H 0.4713 -0.0212 0.8746 0.081 Uiso 1 1 calc R . .
C25 C 0.3679(7) -0.0127(3) 0.9305(4) 0.058(2) Uani 1 1 d . . .
H25 H 0.4084 -0.0381 0.9623 0.070 Uiso 1 1 calc R . .
C26 C 0.2796(7) 0.0114(3) 0.9416(4) 0.054(2) Uani 1 1 d . . .
H26 H 0.2591 0.0044 0.9800 0.065 Uiso 1 1 calc R . .
C27 C 0.2165(7) 0.0489(3) 0.8923(4) 0.0488(18) Uani 1 1 d . . .
C28 C 0.0914(10) 0.0679(4) 0.9535(5) 0.083(3) Uani 1 1 d . . .
H28A H 0.0666 0.0294 0.9553 0.124 Uiso 1 1 calc R . .
H28B H 0.0305 0.0936 0.9526 0.124 Uiso 1 1 calc R . .
H28C H 0.1531 0.0757 0.9916 0.124 Uiso 1 1 calc R . .
C29 C 0.0502(5) 0.1189(2) 0.6661(2) 0.0244(11) Uani 1 1 d . . .
C30 C -0.0460(5) 0.0928(3) 0.6700(3) 0.0329(13) Uani 1 1 d . . .
H30 H -0.0807 0.1042 0.7017 0.039 Uiso 1 1 calc R . .
C31 C -0.0908(6) 0.0502(3) 0.6280(3) 0.0441(17) Uani 1 1 d . . .
H31 H -0.1570 0.0325 0.6301 0.053 Uiso 1 1 calc R . .
C32 C -0.0382(7) 0.0332(3) 0.5821(3) 0.051(2) Uani 1 1 d . . .
H32 H -0.0691 0.0042 0.5527 0.061 Uiso 1 1 calc R . .
C33 C 0.0569(7) 0.0582(3) 0.5795(3) 0.0459(18) Uani 1 1 d . . .
H33 H 0.0931 0.0454 0.5490 0.055 Uiso 1 1 calc R . .
C34 C 0.1025(6) 0.1022(3) 0.6205(3) 0.0355(14) Uani 1 1 d . . .
H34 H 0.1677 0.1203 0.6173 0.043 Uiso 1 1 calc R . .
C35 C 0.2886(6) 0.3761(3) 0.7017(3) 0.0376(14) Uani 1 1 d . . .
H35 H 0.2733 0.3496 0.6676 0.045 Uiso 1 1 calc R . .
C36 C 0.3649(6) 0.4183(3) 0.7019(3) 0.0396(15) Uani 1 1 d . . .
H36 H 0.4015 0.4207 0.6690 0.048 Uiso 1 1 calc R . .
C37 C 0.3849(5) 0.4567(3) 0.7519(4) 0.0424(16) Uani 1 1 d . . .
H37 H 0.4368 0.4858 0.7542 0.051 Uiso 1 1 calc R . .
C38 C 0.3297(5) 0.4525(3) 0.7984(3) 0.0378(14) Uani 1 1 d . . .
H38 H 0.3420 0.4792 0.8322 0.045 Uiso 1 1 calc R . .
C39 C 0.2558(5) 0.4091(2) 0.7956(3) 0.0297(12) Uani 1 1 d . . .
C40 C 0.1949(5) 0.4011(2) 0.8445(3) 0.0300(12) Uani 1 1 d . . .
C41 C 0.1995(5) 0.4382(3) 0.8950(3) 0.0392(15) Uani 1 1 d . . .
H41 H 0.2443 0.4707 0.9000 0.047 Uiso 1 1 calc R . .
C42 C 0.1383(6) 0.4274(3) 0.9373(4) 0.0454(17) Uani 1 1 d . . .
H42 H 0.1399 0.4525 0.9716 0.054 Uiso 1 1 calc R . .
C43 C 0.0742(6) 0.3793(3) 0.9294(3) 0.0412(15) Uani 1 1 d . . .
H43 H 0.0307 0.3711 0.9578 0.049 Uiso 1 1 calc R . .
C44 C 0.0758(5) 0.3440(3) 0.8792(3) 0.0332(13) Uani 1 1 d . . .
H44 H 0.0333 0.3108 0.8741 0.040 Uiso 1 1 calc R . .
C45 C 0.4449(6) 0.3009(3) 0.8402(4) 0.0464(18) Uani 1 1 d . . .
H45 H 0.4405 0.2825 0.8006 0.056 Uiso 1 1 calc R . .
C46 C 0.5197(6) 0.3442(3) 0.8590(5) 0.060(2) Uani 1 1 d . . .
H46 H 0.5650 0.3558 0.8329 0.072 Uiso 1 1 calc R . .
C47 C 0.5260(6) 0.3700(3) 0.9176(5) 0.066(3) Uani 1 1 d . . .
H47 H 0.5764 0.3997 0.9325 0.079 Uiso 1 1 calc R . .
C48 C 0.4590(6) 0.3522(3) 0.9537(5) 0.063(3) Uani 1 1 d . . .
H48 H 0.4625 0.3699 0.9936 0.076 Uiso 1 1 calc R . .
C49 C 0.3858(5) 0.3084(3) 0.9323(4) 0.0430(17) Uani 1 1 d . . .
C50 C 0.3096(6) 0.2875(3) 0.9675(4) 0.0465(18) Uani 1 1 d . . .
C51 C 0.2993(7) 0.3121(3) 1.0240(4) 0.053(2) Uani 1 1 d . . .
H51 H 0.3428 0.3436 1.0420 0.064 Uiso 1 1 calc R . .
C52 C 0.2248(8) 0.2898(4) 1.0535(4) 0.064(2) Uani 1 1 d . . .
H52 H 0.2174 0.3059 1.0924 0.076 Uiso 1 1 calc R . .
C53 C 0.1615(7) 0.2447(4) 1.0269(4) 0.059(2) Uani 1 1 d . . .
H53 H 0.1094 0.2294 1.0465 0.071 Uiso 1 1 calc R . .
C54 C 0.1758(6) 0.2220(3) 0.9703(3) 0.0477(17) Uani 1 1 d . . .
H54 H 0.1334 0.1904 0.9517 0.057 Uiso 1 1 calc R . .
Cl1 Cl 0.11058(17) 0.87869(8) 0.96863(9) 0.0506(4) Uani 1 1 d . . .
O9 O 0.0489(6) 0.8312(3) 0.9767(3) 0.0786(19) Uani 1 1 d . . .
O10 O 0.1906(5) 0.8631(3) 0.9355(3) 0.0660(17) Uani 1 1 d . . .
O11 O 0.1684(6) 0.9007(4) 1.0295(3) 0.089(2) Uani 1 1 d . . .
O12 O 0.0395(5) 0.9205(3) 0.9328(4) 0.085(2) Uani 1 1 d . . .
Cl2 Cl 0.31102(15) 0.07368(8) 0.46061(14) 0.0702(7) Uani 1 1 d . . .
O13 O 0.3425(7) 0.1281(3) 0.4734(5) 0.110(3) Uani 1 1 d . . .
O14 O 0.2418(5) 0.0524(3) 0.4958(4) 0.094(3) Uani 1 1 d . . .
O15 O 0.4027(5) 0.0374(2) 0.4668(4) 0.082(2) Uani 1 1 d . . .
O16 O 0.2459(6) 0.0749(4) 0.3911(4) 0.108(3) Uani 1 1 d . . .
C55 C 0.8429(10) 0.0055(5) 0.8692(6) 0.101(4) Uani 1 1 d . . .
H55A H 0.8581 0.0429 0.8892 0.121 Uiso 1 1 calc R . .
H55B H 0.9017 -0.0200 0.8933 0.121 Uiso 1 1 calc R . .
Cl3 Cl 0.7180(3) -0.01780(12) 0.87698(17) 0.1028(10) Uani 1 1 d . . .
Cl4 Cl 0.8487(3) 0.00964(19) 0.7904(2) 0.1300(14) Uani 1 1 d . . .
C56 C 0.5193(13) 0.0560(9) 0.6297(11) 0.089(8) Uani 0.50 1 d PD B 1
H56A H 0.5143 0.0288 0.5944 0.107 Uiso 0.50 1 calc PR B 1
H56B H 0.4566 0.0824 0.6167 0.107 Uiso 0.50 1 calc PR B 1
Cl5 Cl 0.5217(4) 0.0210(3) 0.7046(2) 0.0888(17) Uani 0.50 1 d PD B 1
Cl6 Cl 0.6499(6) 0.0925(4) 0.6501(5) 0.089(3) Uani 0.50 1 d PD B 1
C56A C 0.555(3) 0.0362(12) 0.641(3) 0.089(8) Uani 0.25 1 d PD C 2
H56C H 0.5367 0.0126 0.6016 0.107 Uiso 0.25 1 calc PR C 2
H56D H 0.6053 0.0154 0.6770 0.107 Uiso 0.25 1 calc PR C 2
Cl5A Cl 0.4340(9) 0.0591(5) 0.6607(5) 0.0888(17) Uani 0.25 1 d PD C 2
Cl6A Cl 0.6153(13) 0.1014(9) 0.6268(13) 0.089(3) Uani 0.25 1 d PD C 2

loop_
_atom_site_aniso_label
_atom_site_aniso_U_11
_atom_site_aniso_U_22
_atom_site_aniso_U_33
_atom_site_aniso_U_23
_atom_site_aniso_U_13
_atom_site_aniso_U_12
Au1 0.03044(11) 0.01979(11) 0.02603(11) -0.00320(8) 0.00332(8) -0.00260(8)
Au2 0.03855(13) 0.02293(12) 0.02951(13) -0.00228(9) -0.00737(10) -0.00383(9)
P1 0.0262(7) 0.0206(7) 0.0205(7) -0.0018(5) 0.0051(5) -0.0019(5)
P2 0.0273(7) 0.0224(7) 0.0276(7) -0.0021(6) 0.0009(6) -0.0026(5)
O1 0.032(2) 0.025(2) 0.0202(18) -0.0005(15) 0.0062(16) -0.0008(16)
O2 0.052(3) 0.033(2) 0.041(3) -0.002(2) 0.026(2) 0.000(2)
O3 0.0268(19) 0.027(2) 0.027(2) -0.0009(16) 0.0047(16) -0.0021(16)
O5 0.027(2) 0.030(2) 0.051(3) 0.001(2) 0.0109(19) 0.0010(17)
O6 0.031(2) 0.042(3) 0.056(3) 0.002(2) 0.008(2) -0.0002(19)
O7 0.033(2) 0.022(2) 0.030(2) -0.0001(16) 0.0006(17) -0.0009(16)
O8 0.077(4) 0.046(3) 0.061(3) 0.001(3) 0.041(3) 0.005(3)
N1 0.027(2) 0.021(2) 0.020(2) -0.0006(18) 0.0050(18) -0.0042(18)
N2 0.039(3) 0.023(2) 0.031(3) 0.000(2) 0.010(2) -0.007(2)
N3 0.029(2) 0.026(2) 0.031(3) -0.007(2) 0.002(2) 0.0024(19)
N4 0.038(3) 0.022(3) 0.049(3) 0.000(2) -0.007(3) -0.005(2)
N5 0.049(3) 0.033(3) 0.029(3) -0.003(2) -0.006(2) 0.003(2)
C1 0.037(3) 0.024(3) 0.024(3) -0.001(2) 0.004(2) -0.003(2)
C2 0.041(3) 0.033(3) 0.036(3) 0.000(3) 0.010(3) 0.006(3)
C3 0.056(4) 0.032(4) 0.047(4) 0.007(3) 0.008(3) 0.011(3)
C4 0.069(5) 0.032(4) 0.042(4) 0.014(3) 0.008(4) 0.002(3)
C5 0.067(5) 0.034(4) 0.036(4) 0.003(3) 0.015(3) -0.012(3)
C6 0.046(4) 0.023(3) 0.033(3) -0.001(2) 0.010(3) -0.002(2)
C7 0.060(5) 0.039(4) 0.055(4) -0.007(3) 0.033(4) -0.008(3)
C8 0.030(3) 0.042(4) 0.038(3) -0.015(3) 0.015(3) -0.007(3)
C9 0.039(4) 0.067(5) 0.029(3) -0.002(3) 0.011(3) -0.007(3)
C10 0.053(5) 0.090(7) 0.047(4) -0.005(4) 0.027(4) -0.014(4)
C11 0.049(5) 0.093(7) 0.068(6) -0.028(5) 0.032(4) -0.026(5)
C12 0.046(4) 0.060(5) 0.099(7) -0.038(5) 0.040(5) -0.015(4)
C13 0.046(4) 0.043(4) 0.076(6) -0.012(4) 0.032(4) -0.009(3)
O4 0.049(4) 0.038(4) 0.071(4) -0.006(3) 0.023(3) 0.004(3)
C14 0.074(5) 0.066(5) 0.079(6) -0.005(4) 0.022(4) 0.009(4)
O4A 0.049(4) 0.038(4) 0.071(4) -0.006(3) 0.023(3) 0.004(3)
C14A 0.074(5) 0.066(5) 0.079(6) -0.005(4) 0.022(4) 0.009(4)
C15 0.033(3) 0.033(3) 0.054(4) -0.001(3) 0.014(3) -0.003(3)
C16 0.036(4) 0.057(5) 0.072(5) 0.020(4) 0.017(4) 0.005(3)
C17 0.060(5) 0.059(5) 0.080(6) 0.022(5) 0.026(5) 0.001(4)
C18 0.049(4) 0.056(5) 0.094(7) 0.013(5) 0.033(5) -0.014(4)
C19 0.033(3) 0.050(4) 0.072(5) 0.003(4) 0.019(4) 0.000(3)
C20 0.036(3) 0.040(4) 0.050(4) -0.001(3) 0.013(3) 0.002(3)
C21 0.036(3) 0.061(5) 0.050(4) -0.001(4) 0.008(3) 0.007(3)
C22 0.047(4) 0.020(3) 0.038(3) -0.002(3) -0.001(3) -0.002(3)
C23 0.035(3) 0.032(4) 0.075(5) 0.009(3) 0.004(3) 0.003(3)
C24 0.051(5) 0.048(5) 0.094(7) 0.012(5) 0.005(5) 0.004(4)
C25 0.061(5) 0.043(4) 0.061(5) 0.006(4) 0.003(4) -0.007(4)
C26 0.069(5) 0.039(4) 0.046(4) -0.003(3) 0.004(4) -0.009(4)
C27 0.060(5) 0.033(4) 0.054(4) -0.009(3) 0.018(4) -0.003(3)
C28 0.110(8) 0.065(6) 0.096(8) 0.004(5) 0.065(7) 0.001(6)
C29 0.035(3) 0.020(3) 0.015(2) -0.003(2) 0.002(2) -0.001(2)
C30 0.037(3) 0.033(3) 0.026(3) -0.001(2) 0.005(2) -0.004(2)
C31 0.059(4) 0.029(3) 0.035(4) 0.001(3) -0.003(3) -0.008(3)
C32 0.083(6) 0.025(3) 0.029(3) -0.009(3) -0.011(4) 0.002(3)
C33 0.084(5) 0.030(3) 0.019(3) 0.000(3) 0.007(3) 0.018(3)
C34 0.048(4) 0.032(3) 0.027(3) 0.003(2) 0.011(3) 0.013(3)
C35 0.049(4) 0.025(3) 0.036(3) -0.003(3) 0.007(3) -0.006(3)
C36 0.047(4) 0.030(3) 0.045(4) 0.006(3) 0.017(3) -0.003(3)
C37 0.036(3) 0.024(3) 0.062(5) 0.002(3) 0.005(3) -0.005(3)
C38 0.040(3) 0.025(3) 0.044(4) -0.006(3) 0.004(3) -0.001(3)
C39 0.032(3) 0.018(3) 0.033(3) -0.001(2) 0.000(2) 0.006(2)
C40 0.029(3) 0.025(3) 0.033(3) -0.002(2) 0.003(2) 0.008(2)
C41 0.040(3) 0.028(3) 0.043(4) -0.011(3) 0.002(3) 0.006(3)
C42 0.049(4) 0.039(4) 0.045(4) -0.014(3) 0.009(3) 0.014(3)
C43 0.042(4) 0.043(4) 0.039(4) -0.004(3) 0.012(3) 0.013(3)
C44 0.030(3) 0.033(3) 0.034(3) -0.004(3) 0.005(3) 0.000(2)
C45 0.039(4) 0.027(3) 0.064(5) 0.002(3) -0.001(3) -0.003(3)
C46 0.031(3) 0.026(3) 0.116(8) 0.002(4) 0.009(4) 0.001(3)
C47 0.029(4) 0.030(4) 0.124(8) -0.027(5) -0.003(4) -0.002(3)
C48 0.037(4) 0.040(4) 0.096(7) -0.031(4) -0.010(4) 0.003(3)
C49 0.032(3) 0.027(3) 0.052(4) -0.013(3) -0.018(3) 0.001(3)
C50 0.041(4) 0.038(4) 0.043(4) -0.009(3) -0.018(3) 0.008(3)
C51 0.057(5) 0.047(4) 0.040(4) -0.015(3) -0.015(4) 0.016(4)
C52 0.075(6) 0.066(6) 0.042(4) -0.010(4) 0.002(4) 0.026(5)
C53 0.066(5) 0.069(6) 0.036(4) 0.003(4) 0.003(4) 0.016(4)
C54 0.053(4) 0.048(4) 0.035(4) -0.001(3) 0.001(3) 0.005(3)
Cl1 0.0703(12) 0.0438(10) 0.0399(9) 0.0068(8) 0.0189(9) 0.0133(9)
O9 0.103(5) 0.073(4) 0.075(4) -0.002(3) 0.049(4) -0.019(4)
O10 0.086(4) 0.066(4) 0.062(4) 0.017(3) 0.046(3) 0.032(3)
O11 0.079(5) 0.137(7) 0.053(4) -0.021(4) 0.022(3) -0.017(4)
O12 0.078(4) 0.089(5) 0.100(5) 0.045(4) 0.044(4) 0.049(4)
Cl2 0.0315(8) 0.0401(10) 0.142(2) 0.0377(12) 0.0294(11) 0.0070(7)
O13 0.110(6) 0.036(3) 0.218(10) 0.007(5) 0.103(7) 0.004(4)
O14 0.041(3) 0.101(5) 0.153(7) 0.087(5) 0.046(4) 0.019(3)
O15 0.049(3) 0.046(3) 0.158(7) 0.037(4) 0.040(4) 0.017(3)
O16 0.073(5) 0.112(7) 0.136(7) 0.054(6) 0.025(5) 0.007(4)
C55 0.096(8) 0.102(9) 0.117(10) 0.009(8) 0.050(8) 0.031(7)
Cl3 0.144(3) 0.0697(17) 0.117(2) 0.0124(16) 0.075(2) 0.0106(17)
Cl4 0.118(3) 0.165(4) 0.129(3) 0.058(3) 0.071(2) 0.017(3)
C56 0.047(13) 0.14(2) 0.089(15) -0.035(15) 0.036(14) 0.010(12)
Cl5 0.085(3) 0.125(4) 0.066(3) -0.054(3) 0.038(2) -0.053(3)
Cl6 0.091(5) 0.051(4) 0.137(9) 0.005(4) 0.052(6) 0.000(4)
C56A 0.047(13) 0.14(2) 0.089(15) -0.035(15) 0.036(14) 0.010(12)
Cl5A 0.085(3) 0.125(4) 0.066(3) -0.054(3) 0.038(2) -0.053(3)
Cl6A 0.091(5) 0.051(4) 0.137(9) 0.005(4) 0.052(6) 0.000(4)

loop_
_atom_type_symbol
_atom_type_description
_atom_type_scat_dispersion_real
_atom_type_scat_dispersion_imag
_atom_type_scat_source
C C 0.0033 0.0016 'International Tables Vol C Tables 4.2.6.8 and 6.1.1.4'
H H 0.0000 0.0000 'International Tables Vol C Tables 4.2.6.8 and 6.1.1.4'
N N 0.0061 0.0033 'International Tables Vol C Tables 4.2.6.8 and 6.1.1.4'
O O 0.0106 0.0060 'International Tables Vol C Tables 4.2.6.8 and 6.1.1.4'
P P 0.1023 0.0942 'International Tables Vol C Tables 4.2.6.8 and 6.1.1.4'
Cl Cl 0.1484 0.1585 'International Tables Vol C Tables 4.2.6.8 and 6.1.1.4'
Au Au -2.0133 8.8022 'International Tables Vol C Tables 4.2.6.8 and 6.1.1.4'

loop_
_geom_angle_atom_site_label_1
_geom_angle_atom_site_label_2
_geom_angle_atom_site_label_3
_geom_angle
_geom_angle_site_symmetry_1
_geom_angle_site_symmetry_3
_geom_angle_publ_flag
P1 Au1 N2 143.16(13) . . ?
P1 Au1 N3 143.20(14) . . ?
N2 Au1 N3 72.39(18) . . ?
P1 Au1 Au2 86.10(4) . . ?
N2 Au1 Au2 109.20(13) . . ?
N3 Au1 Au2 88.52(12) . . ?
P2 Au2 N5 147.53(16) . . ?
P2 Au2 N4 139.26(17) . . ?
N5 Au2 N4 73.0(2) . . ?
P2 Au2 Au1 89.09(4) . . ?
N5 Au2 Au1 101.98(14) . . ?
N4 Au2 Au1 81.99(13) . . ?
O1 P1 O3 98.7(2) . . ?
O1 P1 N1 97.9(2) . . ?
O3 P1 N1 105.1(2) . . ?
O1 P1 Au1 118.23(16) . . ?
O3 P1 Au1 114.70(16) . . ?
N1 P1 Au1 119.09(16) . . ?
O7 P2 O5 98.7(2) . . ?
O7 P2 N1 97.8(2) . . ?
O5 P2 N1 105.8(2) . . ?
O7 P2 Au2 120.31(17) . . ?
O5 P2 Au2 115.95(17) . . ?
N1 P2 Au2 115.45(17) . . ?
C1 O1 P1 124.3(4) . . ?
C6 O2 C7 117.0(5) . . ?
C8 O3 P1 118.6(3) . . ?
C15 O5 P2 122.3(4) . . ?
C20 O6 C21 116.8(5) . . ?
C22 O7 P2 121.3(4) . . ?
C27 O8 C28 117.4(7) . . ?
C29 N1 P1 118.4(3) . . ?
C29 N1 P2 117.5(4) . . ?
P1 N1 P2 123.9(3) . . ?
C35 N2 C39 119.6(5) . . ?
C35 N2 Au1 122.5(4) . . ?
C39 N2 Au1 117.6(4) . . ?
C44 N3 C40 118.7(5) . . ?
C44 N3 Au1 123.0(4) . . ?
C40 N3 Au1 118.3(4) . . ?
C45 N4 C49 119.6(6) . . ?
C45 N4 Au2 123.7(5) . . ?
C49 N4 Au2 116.6(5) . . ?
C54 N5 C50 120.1(7) . . ?
C54 N5 Au2 122.4(5) . . ?
C50 N5 Au2 117.4(5) . . ?
C6 C1 C2 122.3(6) . . ?
C6 C1 O1 115.6(5) . . ?
C2 C1 O1 122.1(5) . . ?
C1 C2 C3 118.2(6) . . ?
C1 C2 H2 120.9 . . ?
C3 C2 H2 120.9 . . ?
C4 C3 C2 120.5(7) . . ?
C4 C3 H3 119.7 . . ?
C2 C3 H3 119.7 . . ?
C3 C4 C5 120.7(6) . . ?
C3 C4 H4 119.7 . . ?
C5 C4 H4 119.7 . . ?
C4 C5 C6 120.1(7) . . ?
C4 C5 H5 120.0 . . ?
C6 C5 H5 120.0 . . ?
O2 C6 C1 115.9(5) . . ?
O2 C6 C5 125.9(6) . . ?
C1 C6 C5 118.2(6) . . ?
O2 C7 H7A 109.5 . . ?
O2 C7 H7B 109.5 . . ?
H7A C7 H7B 109.5 . . ?
O2 C7 H7C 109.5 . . ?
H7A C7 H7C 109.5 . . ?
H7B C7 H7C 109.5 . . ?
C13 C8 C9 121.4(7) . . ?
C13 C8 O3 118.7(6) . . ?
C9 C8 O3 120.0(6) . . ?
C10 C9 C8 119.0(8) . . ?
C10 C9 H9 120.5 . . ?
C8 C9 H9 120.5 . . ?
C11 C10 C9 120.4(9) . . ?
C11 C10 H10 119.8 . . ?
C9 C10 H10 119.8 . . ?
C10 C11 C12 122.1(8) . . ?
C10 C11 H11 119.0 . . ?
C12 C11 H11 119.0 . . ?
C11 C12 C13 118.6(8) . . ?
C11 C12 H12 120.7 . . ?
C13 C12 H12 120.7 . . ?
O4 C13 C8 119.0(9) . . ?
O4 C13 O4A 18.3(10) . . ?
C8 C13 O4A 110.9(9) . . ?
O4 C13 C12 121.5(10) . . ?
C8 C13 C12 118.6(8) . . ?
O4A C13 C12 130.0(9) . . ?
C13 O4 C14 117.7(13) . . ?
O4 C14 H14A 109.5 . . ?
O4 C14 H14B 109.5 . . ?
H14A C14 H14B 109.5 . . ?
O4 C14 H14C 109.5 . . ?
H14A C14 H14C 109.5 . . ?
H14B C14 H14C 109.5 . . ?
C13 O4A C14A 116.5(11) . . ?
O4A C14A H14D 109.5 . . ?
O4A C14A H14E 109.5 . . ?
H14D C14A H14E 109.5 . . ?
O4A C14A H14F 109.5 . . ?
H14D C14A H14F 109.5 . . ?
H14E C14A H14F 109.5 . . ?
C16 C15 C20 121.9(6) . . ?
C16 C15 O5 121.3(6) . . ?
C20 C15 O5 116.7(6) . . ?
C15 C16 C17 119.6(7) . . ?
C15 C16 H16 120.2 . . ?
C17 C16 H16 120.2 . . ?
C16 C17 C18 118.9(8) . . ?
C16 C17 H17 120.5 . . ?
C18 C17 H17 120.5 . . ?
C19 C18 C17 120.6(7) . . ?
C19 C18 H18 119.7 . . ?
C17 C18 H18 119.7 . . ?
C18 C19 C20 120.5(7) . . ?
C18 C19 H19 119.8 . . ?
C20 C19 H19 119.8 . . ?
O6 C20 C19 125.5(6) . . ?
O6 C20 C15 116.0(6) . . ?
C19 C20 C15 118.4(7) . . ?
O6 C21 H21A 109.5 . . ?
O6 C21 H21B 109.5 . . ?
H21A C21 H21B 109.5 . . ?
O6 C21 H21C 109.5 . . ?
H21A C21 H21C 109.5 . . ?
H21B C21 H21C 109.5 . . ?
C27 C22 O7 118.3(6) . . ?
C27 C22 C23 123.0(7) . . ?
O7 C22 C23 118.4(6) . . ?
C24 C23 C22 116.8(8) . . ?
C24 C23 H23 121.6 . . ?
C22 C23 H23 121.6 . . ?
C25 C24 C23 118.7(8) . . ?
C25 C24 H24 120.6 . . ?
C23 C24 H24 120.6 . . ?
C26 C25 C24 125.7(8) . . ?
C26 C25 H25 117.2 . . ?
C24 C25 H25 117.2 . . ?
C25 C26 C27 117.0(8) . . ?
C25 C26 H26 121.5 . . ?
C27 C26 H26 121.5 . . ?
O8 C27 C22 116.8(7) . . ?
O8 C27 C26 124.5(7) . . ?
C22 C27 C26 118.7(7) . . ?
O8 C28 H28A 109.5 . . ?
O8 C28 H28B 109.5 . . ?
H28A C28 H28B 109.5 . . ?
O8 C28 H28C 109.5 . . ?
H28A C28 H28C 109.5 . . ?
H28B C28 H28C 109.5 . . ?
C34 C29 C30 120.6(5) . . ?
C34 C29 N1 119.8(5) . . ?
C30 C29 N1 119.6(5) . . ?
C31 C30 C29 120.0(6) . . ?
C31 C30 H30 120.0 . . ?
C29 C30 H30 120.0 . . ?
C30 C31 C32 119.5(7) . . ?
C30 C31 H31 120.2 . . ?
C32 C31 H31 120.2 . . ?
C33 C32 C31 120.2(6) . . ?
C33 C32 H32 119.9 . . ?
C31 C32 H32 119.9 . . ?
C32 C33 C34 121.4(7) . . ?
C32 C33 H33 119.3 . . ?
C34 C33 H33 119.3 . . ?
C29 C34 C33 118.3(7) . . ?
C29 C34 H34 120.8 . . ?
C33 C34 H34 120.8 . . ?
N2 C35 C36 122.8(6) . . ?
N2 C35 H35 118.6 . . ?
C36 C35 H35 118.6 . . ?
C37 C36 C35 117.3(6) . . ?
C37 C36 H36 121.4 . . ?
C35 C36 H36 121.4 . . ?
C38 C37 C36 120.0(6) . . ?
C38 C37 H37 120.0 . . ?
C36 C37 H37 120.0 . . ?
C37 C38 C39 119.7(6) . . ?
C37 C38 H38 120.1 . . ?
C39 C38 H38 120.1 . . ?
N2 C39 C38 120.6(6) . . ?
N2 C39 C40 116.5(5) . . ?
C38 C39 C40 122.9(5) . . ?
N3 C40 C41 121.2(6) . . ?
N3 C40 C39 115.0(5) . . ?
C41 C40 C39 123.8(6) . . ?
C42 C41 C40 119.3(6) . . ?
C42 C41 H41 120.4 . . ?
C40 C41 H41 120.4 . . ?
C41 C42 C43 119.5(6) . . ?
C41 C42 H42 120.3 . . ?
C43 C42 H42 120.3 . . ?
C44 C43 C42 117.9(7) . . ?
C44 C43 H43 121.1 . . ?
C42 C43 H43 121.1 . . ?
N3 C44 C43 123.5(6) . . ?
N3 C44 H44 118.2 . . ?
C43 C44 H44 118.2 . . ?
N4 C45 C46 123.3(8) . . ?
N4 C45 H45 118.4 . . ?
C46 C45 H45 118.4 . . ?
C45 C46 C47 117.4(8) . . ?
C45 C46 H46 121.3 . . ?
C47 C46 H46 121.3 . . ?
C48 C47 C46 119.5(7) . . ?
C48 C47 H47 120.3 . . ?
C46 C47 H47 120.3 . . ?
C47 C48 C49 120.4(8) . . ?
C47 C48 H48 119.8 . . ?
C49 C48 H48 119.8 . . ?
N4 C49 C48 119.8(8) . . ?
N4 C49 C50 116.4(6) . . ?
C48 C49 C50 123.8(7) . . ?
N5 C50 C51 120.7(8) . . ?
N5 C50 C49 116.4(6) . . ?
C51 C50 C49 122.9(7) . . ?
C52 C51 C50 118.8(8) . . ?
C52 C51 H51 120.6 . . ?
C50 C51 H51 120.6 . . ?
C53 C52 C51 120.3(8) . . ?
C53 C52 H52 119.9 . . ?
C51 C52 H52 119.9 . . ?
C52 C53 C54 118.0(9) . . ?
C52 C53 H53 121.0 . . ?
C54 C53 H53 121.0 . . ?
N5 C54 C53 122.1(8) . . ?
N5 C54 H54 119.0 . . ?
C53 C54 H54 119.0 . . ?
O11 Cl1 O9 110.2(4) . . ?
O11 Cl1 O12 109.0(5) . . ?
O9 Cl1 O12 110.4(5) . . ?
O11 Cl1 O10 107.7(4) . . ?
O9 Cl1 O10 109.8(4) . . ?
O12 Cl1 O10 109.8(4) . . ?
O13 Cl2 O14 115.3(5) . . ?
O13 Cl2 O15 112.3(4) . . ?
O14 Cl2 O15 109.8(4) . . ?
O13 Cl2 O16 103.3(6) . . ?
O14 Cl2 O16 107.3(5) . . ?
O15 Cl2 O16 108.2(5) . . ?
Cl4 C55 Cl3 114.0(8) . . ?
Cl4 C55 H55A 108.8 . . ?
Cl3 C55 H55A 108.8 . . ?
Cl4 C55 H55B 108.8 . . ?
Cl3 C55 H55B 108.8 . . ?
H55A C55 H55B 107.6 . . ?
Cl6 C56 Cl5 102.7(11) . . ?
Cl6 C56 H56A 111.2 . . ?
Cl5 C56 H56A 111.2 . . ?
Cl6 C56 H56B 111.2 . . ?
Cl5 C56 H56B 111.2 . . ?
H56A C56 H56B 109.1 . . ?
Cl5A C56A Cl6A 101.8(15) . . ?
Cl5A C56A H56C 111.4 . . ?
Cl6A C56A H56C 111.4 . . ?
Cl5A C56A H56D 111.4 . . ?
Cl6A C56A H56D 111.4 . . ?
H56C C56A H56D 109.3 . . ?

loop_
_geom_bond_atom_site_label_1
_geom_bond_atom_site_label_2
_geom_bond_distance
_geom_bond_site_symmetry_2
_geom_bond_publ_flag
Au1 P1 2.1758(14) . ?
Au1 N2 2.248(5) . ?
Au1 N3 2.250(5) . ?
Au1 Au2 3.0579(3) . ?
Au2 P2 2.1677(15) . ?
Au2 N5 2.236(6) . ?
Au2 N4 2.254(5) . ?
P1 O1 1.594(4) . ?
P1 O3 1.614(4) . ?
P1 N1 1.683(5) . ?
P2 O7 1.589(4) . ?
P2 O5 1.602(4) . ?
P2 N1 1.684(5) . ?
O1 C1 1.404(7) . ?
O2 C6 1.358(7) . ?
O2 C7 1.436(8) . ?
O3 C8 1.414(7) . ?
O5 C15 1.418(7) . ?
O6 C20 1.364(8) . ?
O6 C21 1.438(8) . ?
O7 C22 1.417(7) . ?
O8 C27 1.319(9) . ?
O8 C28 1.450(10) . ?
N1 C29 1.467(7) . ?
N2 C35 1.331(8) . ?
N2 C39 1.349(7) . ?
N3 C44 1.329(8) . ?
N3 C40 1.352(8) . ?
N4 C45 1.325(10) . ?
N4 C49 1.352(9) . ?
N5 C54 1.330(10) . ?
N5 C50 1.346(9) . ?
C1 C6 1.380(9) . ?
C1 C2 1.390(8) . ?
C2 C3 1.396(9) . ?
C2 H2 0.9500 . ?
C3 C4 1.374(10) . ?
C3 H3 0.9500 . ?
C4 C5 1.380(10) . ?
C4 H4 0.9500 . ?
C5 C6 1.406(9) . ?
C5 H5 0.9500 . ?
C7 H7A 0.9800 . ?
C7 H7B 0.9800 . ?
C7 H7C 0.9800 . ?
C8 C13 1.383(10) . ?
C8 C9 1.385(10) . ?
C9 C10 1.380(10) . ?
C9 H9 0.9500 . ?
C10 C11 1.360(13) . ?
C10 H10 0.9500 . ?
C11 C12 1.368(14) . ?
C11 H11 0.9500 . ?
C12 C13 1.423(12) . ?
C12 H12 0.9500 . ?
C13 O4 1.321(14) . ?
C13 O4A 1.414(14) . ?
O4 C14 1.451(15) . ?
C14 H14A 0.9800 . ?
C14 H14B 0.9800 . ?
C14 H14C 0.9800 . ?
O4A C14A 1.442(15) . ?
C14A H14D 0.9800 . ?
C14A H14E 0.9800 . ?
C14A H14F 0.9800 . ?
C15 C16 1.359(10) . ?
C15 C20 1.399(9) . ?
C16 C17 1.394(11) . ?
C16 H16 0.9500 . ?
C17 C18 1.403(12) . ?
C17 H17 0.9500 . ?
C18 C19 1.372(12) . ?
C18 H18 0.9500 . ?
C19 C20 1.381(10) . ?
C19 H19 0.9500 . ?
C21 H21A 0.9800 . ?
C21 H21B 0.9800 . ?
C21 H21C 0.9800 . ?
C22 C27 1.352(10) . ?
C22 C23 1.422(10) . ?
C23 C24 1.405(11) . ?
C23 H23 0.9500 . ?
C24 C25 1.364(13) . ?
C24 H24 0.9500 . ?
C25 C26 1.336(12) . ?
C25 H25 0.9500 . ?
C26 C27 1.447(11) . ?
C26 H26 0.9500 . ?
C28 H28A 0.9800 . ?
C28 H28B 0.9800 . ?
C28 H28C 0.9800 . ?
C29 C34 1.389(8) . ?
C29 C30 1.389(8) . ?
C30 C31 1.376(9) . ?
C30 H30 0.9500 . ?
C31 C32 1.396(11) . ?
C31 H31 0.9500 . ?
C32 C33 1.356(11) . ?
C32 H32 0.9500 . ?
C33 C34 1.393(9) . ?
C33 H33 0.9500 . ?
C34 H34 0.9500 . ?
C35 C36 1.396(9) . ?
C35 H35 0.9500 . ?
C36 C37 1.386(10) . ?
C36 H36 0.9500 . ?
C37 C38 1.374(10) . ?
C37 H37 0.9500 . ?
C38 C39 1.387(8) . ?
C38 H38 0.9500 . ?
C39 C40 1.480(9) . ?
C40 C41 1.394(8) . ?
C41 C42 1.375(10) . ?
C41 H41 0.9500 . ?
C42 C43 1.390(10) . ?
C42 H42 0.9500 . ?
C43 C44 1.379(9) . ?
C43 H43 0.9500 . ?
C44 H44 0.9500 . ?
C45 C46 1.385(9) . ?
C45 H45 0.9500 . ?
C46 C47 1.387(13) . ?
C46 H46 0.9500 . ?
C47 C48 1.367(13) . ?
C47 H47 0.9500 . ?
C48 C49 1.390(9) . ?
C48 H48 0.9500 . ?
C49 C50 1.470(12) . ?
C50 C51 1.392(11) . ?
C51 C52 1.382(13) . ?
C51 H51 0.9500 . ?
C52 C53 1.372(13) . ?
C52 H52 0.9500 . ?
C53 C54 1.394(11) . ?
C53 H53 0.9500 . ?
C54 H54 0.9500 . ?
Cl1 O11 1.413(7) . ?
Cl1 O9 1.418(7) . ?
Cl1 O12 1.421(6) . ?
Cl1 O10 1.440(5) . ?
Cl2 O13 1.369(7) . ?
Cl2 O14 1.405(6) . ?
Cl2 O15 1.425(5) . ?
Cl2 O16 1.494(9) . ?
C55 Cl4 1.723(12) . ?
C55 Cl3 1.725(12) . ?
C55 H55A 0.9900 . ?
C55 H55B 0.9900 . ?
C56 Cl6 1.809(16) . ?
C56 Cl5 1.810(17) . ?
C56 H56A 0.9900 . ?
C56 H56B 0.9900 . ?
C56A Cl5A 1.789(19) . ?
C56A Cl6A 1.80(2) . ?
C56A H56C 0.9900 . ?
C56A H56D 0.9900 . ?
